data_1515461
loop_
_publ_author_name
'Wai-Yin Sun, Raymond'
'Lok-Fung Chow, Andy'
'Li, Xiao-Hua'
'Yan, Jessie Jing'
'Sin-Yin Chui, Stephen'
'Che, Chi-Ming'

_publ_section_title
;
 Luminescent cyclometalated platinum(ii) complexes containing
 N-heterocyclic carbene ligands with potent in vitro and in vivo
 anti-cancer properties accumulate in cytoplasmic structures of cancer
 cells
;
_journal_issue 4
_journal_name_full 'Chemical Science'
_journal_page_first 728
_journal_paper_doi 10.1039/c0sc00593b
_journal_volume 2
_journal_year 2011
_chemical_formula_moiety 'C27 H31 F6 N4 P Pt'
_chemical_formula_sum 'C27 H31 F6 N4 P Pt'
_chemical_formula_weight 751.62
_chemical_name_systematic
;
?
;
_space_group_IT_number 14
_symmetry_cell_setting monoclinic
_symmetry_space_group_name_Hall '-P 2yn'
_symmetry_space_group_name_H-M 'P 1 21/n 1'
_atom_sites_solution_hydrogens geom
_atom_sites_solution_primary direct
_atom_sites_solution_secondary difmap
_audit_creation_method SHELXL-97
_cell_angle_alpha 90.00
_cell_angle_beta 111.16(3)
_cell_angle_gamma 90.00
_cell_formula_units_Z 4
_cell_length_a 13.381(3)
_cell_length_b 14.391(3)
_cell_length_c 16.034(3)
_cell_measurement_reflns_used 0
_cell_measurement_temperature 301(2)
_cell_measurement_theta_max 0
_cell_measurement_theta_min 0
_cell_volume 2879.4(12)
_computing_cell_refinement 'Bruker XSCANS'
_computing_data_collection 'Bruker XSCANS'
_computing_data_reduction 'Bruker SHELXTL'
_computing_molecular_graphics 'Ortep-3 for Windows (Farrugia, 1997)'
_computing_publication_material 'WinGX publication routines (Farrugia,1999)'
_computing_structure_refinement 'SHELXL-97 (Sheldrick, 1997)'
_computing_structure_solution SHELXS-97
_diffrn_ambient_temperature 301(2)
_diffrn_measured_fraction_theta_full 0.958
_diffrn_measured_fraction_theta_max 0.958
_diffrn_measurement_device_type 'marresearch IPDS mar300'
_diffrn_measurement_method oscillation
_diffrn_radiation_monochromator graphite
_diffrn_radiation_source 'fine-focus sealed tube'
_diffrn_radiation_type MoK\a
_diffrn_radiation_wavelength 0.71073
_diffrn_reflns_av_R_equivalents 0.0618
_diffrn_reflns_av_sigmaI/netI 0.1143
_diffrn_reflns_limit_h_max 16
_diffrn_reflns_limit_h_min -16
_diffrn_reflns_limit_k_max 17
_diffrn_reflns_limit_k_min -17
_diffrn_reflns_limit_l_max 19
_diffrn_reflns_limit_l_min -19
_diffrn_reflns_number 21084
_diffrn_reflns_theta_full 25.63
_diffrn_reflns_theta_max 25.63
_diffrn_reflns_theta_min 2.16
_exptl_absorpt_coefficient_mu 4.991
_exptl_absorpt_correction_type none
_exptl_crystal_colour yellow
_exptl_crystal_density_diffrn 1.734
_exptl_crystal_density_method 'not measured'
_exptl_crystal_description prism
_exptl_crystal_F_000 1472
_exptl_crystal_size_max 0.3
_exptl_crystal_size_mid 0.15
_exptl_crystal_size_min 0.1
_refine_diff_density_max 0.557
_refine_diff_density_min -1.787
_refine_diff_density_rms 0.125
_refine_ls_extinction_method none
_refine_ls_goodness_of_fit_ref 0.736
_refine_ls_hydrogen_treatment constr
_refine_ls_matrix_type full
_refine_ls_number_parameters 352
_refine_ls_number_reflns 5218
_refine_ls_number_restraints 0
_refine_ls_restrained_S_all 0.736
_refine_ls_R_factor_all 0.0599
_refine_ls_R_factor_gt 0.0372
_refine_ls_shift/su_max 0.001
_refine_ls_shift/su_mean 0.000
_refine_ls_structure_factor_coef Fsqd
_refine_ls_weighting_details 'calc w=1/[\s^2^(Fo^2^)+(0.0050P)^2^+0.0000P] where P=(Fo^2^+2Fc^2^)/3'
_refine_ls_weighting_scheme calc
_refine_ls_wR_factor_gt 0.0904
_refine_ls_wR_factor_ref 0.0994
_reflns_number_gt 3402
_reflns_number_total 5218
_reflns_threshold_expression >2sigma(I)
_cod_data_source_file c0sc00593b.txt
_cod_data_source_block mar1922
_cod_original_cell_volume 2879.4(10)
_cod_database_code 1515461

loop_
_symmetry_equiv_pos_as_xyz
'x, y, z'
'-x+1/2, y+1/2, -z+1/2'
'-x, -y, -z'
'x-1/2, -y-1/2, z-1/2'

loop_
_atom_site_label
_atom_site_type_symbol
_atom_site_fract_x
_atom_site_fract_y
_atom_site_fract_z
_atom_site_U_iso_or_equiv
_atom_site_adp_type
_atom_site_occupancy
_atom_site_symmetry_multiplicity
_atom_site_calc_flag
_atom_site_refinement_flags
C2 C 0.6998(6) 0.3558(5) 0.1208(5) 0.0684(19) Uani 1 1 d .
H2 H 0.6832 0.3107 0.1553 0.082 Uiso 1 1 calc R
C3 C 0.6204(7) 0.3923(7) 0.0485(6) 0.089(3) Uani 1 1 d .
H3 H 0.5501 0.3730 0.0353 0.107 Uiso 1 1 calc R
C4 C 0.6431(7) 0.4583(6) -0.0062(5) 0.089(3) Uani 1 1 d .
H4 H 0.5882 0.4813 -0.0560 0.107 Uiso 1 1 calc R
C5 C 0.7469(7) 0.4895(5) 0.0135(5) 0.076(2) Uani 1 1 d .
H5 H 0.7621 0.5329 -0.0233 0.092 Uiso 1 1 calc R
C6 C 0.8280(6) 0.4556(5) 0.0886(4) 0.0606(17) Uani 1 1 d .
C7 C 0.9384(6) 0.4905(4) 0.1181(4) 0.0609(17) Uani 1 1 d .
C8 C 0.9798(7) 0.5624(5) 0.0836(5) 0.076(2) Uani 1 1 d .
H8 H 0.9364 0.5937 0.0326 0.091 Uiso 1 1 calc R
C9 C 1.0845(8) 0.5874(5) 0.1243(6) 0.087(2) Uani 1 1 d .
H9 H 1.1120 0.6360 0.1007 0.104 Uiso 1 1 calc R
C10 C 1.1514(6) 0.5412(5) 0.2009(5) 0.074(2) Uani 1 1 d .
H10 H 1.2227 0.5584 0.2289 0.089 Uiso 1 1 calc R
C11 C 1.1080(6) 0.4692(4) 0.2336(4) 0.0596(16) Uani 1 1 d .
C12 C 1.1647(6) 0.4109(5) 0.3117(4) 0.0639(18) Uani 1 1 d .
C13 C 1.2710(6) 0.4201(6) 0.3634(5) 0.082(2) Uani 1 1 d .
H13 H 1.3119 0.4665 0.3509 0.098 Uiso 1 1 calc R
C14 C 1.3168(7) 0.3607(7) 0.4339(6) 0.090(3) Uani 1 1 d .
H14 H 1.3886 0.3676 0.4700 0.108 Uiso 1 1 calc R
C15 C 1.2570(7) 0.2918(6) 0.4506(5) 0.085(2) Uani 1 1 d .
H15 H 1.2875 0.2491 0.4963 0.102 Uiso 1 1 calc R
C16 C 1.1506(6) 0.2870(5) 0.3981(5) 0.077(2) Uani 1 1 d .
H16 H 1.1095 0.2407 0.4106 0.092 Uiso 1 1 calc R
C17 C 0.8704(5) 0.2530(5) 0.2937(4) 0.0632(17) Uani 1 1 d .
C18 C 0.7818(7) 0.1848(6) 0.3729(6) 0.089(3) Uani 1 1 d .
H18 H 0.7476 0.1760 0.4136 0.107 Uiso 1 1 calc R
C19 C 0.7962(8) 0.1205(6) 0.3167(6) 0.096(3) Uani 1 1 d .
H19 H 0.7738 0.0589 0.3111 0.116 Uiso 1 1 calc R
C20 C 0.8357(9) 0.3494(6) 0.4097(7) 0.101(3) Uani 1 1 d .
H20A H 0.7693 0.3602 0.4195 0.121 Uiso 1 1 calc R
H20B H 0.8495 0.4025 0.3781 0.121 Uiso 1 1 calc R
C21 C 0.9347(8) 0.3357(7) 0.5057(8) 0.124(4) Uani 1 1 d .
H21A H 0.9227 0.2791 0.5336 0.149 Uiso 1 1 calc R
H21B H 1.0008 0.3282 0.4946 0.149 Uiso 1 1 calc R
C22 C 0.9466(12) 0.4104(9) 0.5657(10) 0.163(5) Uani 1 1 d .
H22A H 0.8826 0.4166 0.5802 0.195 Uiso 1 1 calc R
H22B H 0.9569 0.4679 0.5382 0.195 Uiso 1 1 calc R
C23 C 1.0422(11) 0.3921(11) 0.6495(9) 0.179(6) Uani 1 1 d .
H23A H 1.0515 0.4431 0.6902 0.269 Uiso 1 1 calc R
H23B H 1.1052 0.3857 0.6346 0.269 Uiso 1 1 calc R
H23C H 1.0308 0.3360 0.6771 0.269 Uiso 1 1 calc R
C24 C 0.8781(9) 0.1168(7) 0.1992(7) 0.109(3) Uani 1 1 d .
H24A H 0.9229 0.1577 0.1796 0.130 Uiso 1 1 calc R
H24B H 0.8135 0.1037 0.1483 0.130 Uiso 1 1 calc R
C25 C 0.9369(10) 0.0280(10) 0.2343(8) 0.165(6) Uani 1 1 d .
H25A H 1.0047 0.0441 0.2805 0.198 Uiso 1 1 calc R
H25B H 0.8958 -0.0063 0.2631 0.198 Uiso 1 1 calc R
C26 C 0.9577(11) -0.0295(11) 0.1780(11) 0.201(7) Uani 1 1 d .
H26A H 1.0054 0.0012 0.1534 0.242 Uiso 1 1 calc R
H26B H 0.8914 -0.0431 0.1289 0.242 Uiso 1 1 calc R
C27 C 1.0093(14) -0.1213(10) 0.2216(12) 0.209(7) Uani 1 1 d .
H27A H 1.0201 -0.1607 0.1773 0.314 Uiso 1 1 calc R
H27B H 0.9629 -0.1520 0.2467 0.314 Uiso 1 1 calc R
H27C H 1.0770 -0.1087 0.2681 0.314 Uiso 1 1 calc R
P1 P 0.14818(18) 0.22160(15) 0.09787(13) 0.0747(6) Uani 1 1 d .
Pt1 Pt 0.94091(2) 0.348301(17) 0.244316(16) 0.05464(11) Uani 1 1 d .
F1 F 0.1467(7) 0.2396(5) 0.0039(4) 0.202(4) Uani 1 1 d .
F2 F 0.0324(4) 0.2625(5) 0.0676(4) 0.142(2) Uani 1 1 d .
F3 F 0.1859(7) 0.3195(5) 0.1218(6) 0.211(4) Uani 1 1 d .
F4 F 0.2586(6) 0.1770(6) 0.1267(6) 0.204(4) Uani 1 1 d .
F5 F 0.1014(8) 0.1241(5) 0.0715(6) 0.217(4) Uani 1 1 d .
F6 F 0.1488(7) 0.2042(6) 0.1924(4) 0.191(4) Uani 1 1 d .
C1 C 0.8085(6) 0.3861(5) 0.1442(4) 0.0728(18) Uani 0.50 1 d P
N1' N 0.8085(6) 0.3861(5) 0.1442(4) 0.0728(18) Uani 0.50 1 d P
N1 N 1.1027(5) 0.3439(4) 0.3309(4) 0.0547(14) Uani 0.50 1 d P
C1' C 1.1027(5) 0.3439(4) 0.3309(4) 0.0547(14) Uani 0.50 1 d P
N2 N 1.0049(4) 0.4472(3) 0.1915(3) 0.0539(12) Uani 1 1 d .
N3 N 0.8278(5) 0.2662(4) 0.3581(4) 0.0707(16) Uani 1 1 d .
N4 N 0.8497(6) 0.1632(4) 0.2702(4) 0.0785(18) Uani 1 1 d .

loop_
_atom_site_aniso_label
_atom_site_aniso_U_11
_atom_site_aniso_U_22
_atom_site_aniso_U_33
_atom_site_aniso_U_23
_atom_site_aniso_U_13
_atom_site_aniso_U_12
C2 0.067(5) 0.066(5) 0.077(5) -0.007(4) 0.032(4) 0.005(4)
C3 0.075(5) 0.084(6) 0.099(6) -0.030(5) 0.019(5) 0.005(5)
C4 0.094(7) 0.089(7) 0.068(5) -0.004(4) 0.010(5) 0.027(5)
C5 0.104(6) 0.063(5) 0.066(5) 0.010(4) 0.036(4) 0.026(4)
C6 0.079(5) 0.052(4) 0.055(4) -0.003(3) 0.029(3) 0.007(4)
C7 0.087(5) 0.044(4) 0.063(4) -0.001(3) 0.041(4) 0.010(4)
C8 0.108(6) 0.056(5) 0.073(5) 0.016(4) 0.043(5) 0.003(4)
C9 0.126(7) 0.053(5) 0.103(6) 0.014(4) 0.068(6) -0.008(5)
C10 0.098(5) 0.053(4) 0.085(5) -0.002(4) 0.050(4) -0.018(4)
C11 0.076(5) 0.047(4) 0.069(4) -0.001(3) 0.041(4) -0.001(4)
C12 0.066(5) 0.058(5) 0.071(4) -0.008(3) 0.028(4) 0.002(4)
C13 0.075(5) 0.081(6) 0.093(6) -0.005(5) 0.034(5) -0.008(4)
C14 0.069(5) 0.108(8) 0.090(6) -0.007(5) 0.025(5) 0.012(5)
C15 0.080(6) 0.091(6) 0.083(5) 0.017(5) 0.029(5) 0.020(5)
C16 0.076(5) 0.070(5) 0.088(5) 0.017(4) 0.035(4) 0.011(4)
C17 0.062(4) 0.065(5) 0.071(4) 0.007(3) 0.033(3) 0.010(4)
C18 0.103(7) 0.082(6) 0.100(6) 0.022(5) 0.058(5) -0.013(5)
C19 0.141(8) 0.060(5) 0.119(7) 0.013(5) 0.085(7) -0.018(5)
C20 0.134(8) 0.071(6) 0.139(8) 0.005(5) 0.097(7) 0.005(5)
C21 0.114(8) 0.130(9) 0.152(10) -0.064(8) 0.074(8) -0.010(7)
C22 0.207(14) 0.135(11) 0.219(14) -0.032(11) 0.165(13) -0.030(10)
C23 0.172(13) 0.215(16) 0.123(10) -0.046(10) 0.019(9) 0.000(12)
C24 0.155(9) 0.073(6) 0.134(8) -0.005(6) 0.095(7) -0.009(6)
C25 0.237(16) 0.111(11) 0.215(14) -0.022(9) 0.165(13) 0.027(10)
C26 0.161(13) 0.130(13) 0.33(2) -0.028(15) 0.109(14) -0.013(10)
C27 0.240(16) 0.105(11) 0.32(2) 0.041(13) 0.139(16) 0.044(12)
P1 0.0964(15) 0.0602(13) 0.0798(13) 0.0132(10) 0.0466(11) 0.0168(11)
Pt1 0.06584(18) 0.04278(16) 0.06383(17) 0.00670(12) 0.03366(13) 0.00312(13)
F1 0.338(10) 0.193(7) 0.145(5) 0.088(5) 0.172(6) 0.141(7)
F2 0.112(4) 0.156(6) 0.160(5) 0.034(4) 0.054(4) 0.045(4)
F3 0.222(8) 0.111(5) 0.235(9) -0.007(6) 0.005(7) -0.054(6)
F4 0.146(6) 0.272(10) 0.230(8) 0.117(7) 0.112(6) 0.126(7)
F5 0.300(11) 0.078(4) 0.237(9) 0.005(5) 0.053(8) -0.021(6)
F6 0.265(9) 0.221(8) 0.114(5) 0.059(5) 0.100(5) 0.116(7)
C1 0.098(5) 0.050(4) 0.075(4) -0.006(3) 0.036(4) 0.004(4)
N1' 0.098(5) 0.050(4) 0.075(4) -0.006(3) 0.036(4) 0.004(4)
N1 0.068(4) 0.045(3) 0.058(3) 0.009(3) 0.031(3) 0.006(3)
C1' 0.068(4) 0.045(3) 0.058(3) 0.009(3) 0.031(3) 0.006(3)
N2 0.070(4) 0.037(3) 0.064(3) 0.002(2) 0.037(3) 0.006(3)
N3 0.075(4) 0.072(4) 0.079(4) 0.008(3) 0.043(3) -0.001(3)
N4 0.103(5) 0.051(4) 0.102(5) 0.007(3) 0.061(4) -0.005(3)

loop_
_atom_type_symbol
_atom_type_description
_atom_type_scat_dispersion_real
_atom_type_scat_dispersion_imag
_atom_type_scat_source
C C 0.0033 0.0016 'International Tables Vol C Tables 4.2.6.8 and 6.1.1.4'
H H 0.0000 0.0000 'International Tables Vol C Tables 4.2.6.8 and 6.1.1.4'
P P 0.1023 0.0942 'International Tables Vol C Tables 4.2.6.8 and 6.1.1.4'
Pt Pt -1.7033 8.3905 'International Tables Vol C Tables 4.2.6.8 and 6.1.1.4'
F F 0.0171 0.0103 'International Tables Vol C Tables 4.2.6.8 and 6.1.1.4'
N N 0.0061 0.0033 'International Tables Vol C Tables 4.2.6.8 and 6.1.1.4'

loop_
_geom_angle_atom_site_label_1
_geom_angle_atom_site_label_2
_geom_angle_atom_site_label_3
_geom_angle
C3 C2 C1 120.7(8)
C3 C2 H2 119.7
C1 C2 H2 119.7
C2 C3 C4 121.1(8)
C2 C3 H3 119.5
C4 C3 H3 119.5
C5 C4 C3 120.3(8)
C5 C4 H4 119.8
C3 C4 H4 119.8
C4 C5 C6 119.3(7)
C4 C5 H5 120.3
C6 C5 H5 120.3
C5 C6 C1 121.9(7)
C5 C6 C7 122.7(7)
C1 C6 C7 115.3(6)
N2 C7 C8 117.6(7)
N2 C7 C6 113.3(6)
C8 C7 C6 129.0(7)
C9 C8 C7 119.8(7)
C9 C8 H8 120.1
C7 C8 H8 120.1
C8 C9 C10 121.0(7)
C8 C9 H9 119.5
C10 C9 H9 119.5
C11 C10 C9 117.9(7)
C11 C10 H10 121.1
C9 C10 H10 121.1
N2 C11 C10 119.0(6)
N2 C11 C12 114.6(6)
C10 C11 C12 126.4(7)
C13 C12 N1 120.7(7)
C13 C12 C11 124.4(7)
N1 C12 C11 114.9(6)
C12 C13 C14 119.8(8)
C12 C13 H13 120.1
C14 C13 H13 120.1
C15 C14 C13 119.7(8)
C15 C14 H14 120.1
C13 C14 H14 120.1
C14 C15 C16 118.1(8)
C14 C15 H15 121.0
C16 C15 H15 121.0
N1 C16 C15 124.1(8)
N1 C16 H16 117.9
C15 C16 H16 117.9
N4 C17 N3 104.2(6)
N4 C17 Pt1 129.1(5)
N3 C17 Pt1 126.6(5)
C19 C18 N3 106.6(7)
C19 C18 H18 126.7
N3 C18 H18 126.7
N4 C19 C18 106.7(7)
N4 C19 H19 126.6
C18 C19 H19 126.6
N3 C20 C21 107.8(7)
N3 C20 H20A 110.1
C21 C20 H20A 110.1
N3 C20 H20B 110.1
C21 C20 H20B 110.1
H20A C20 H20B 108.5
C22 C21 C20 113.7(11)
C22 C21 H21A 108.8
C20 C21 H21A 108.8
C22 C21 H21B 108.8
C20 C21 H21B 108.8
H21A C21 H21B 107.7
C21 C22 C23 109.0(12)
C21 C22 H22A 109.9
C23 C22 H22A 109.9
C21 C22 H22B 109.9
C23 C22 H22B 109.9
H22A C22 H22B 108.3
C22 C23 H23A 109.5
C22 C23 H23B 109.5
H23A C23 H23B 109.5
C22 C23 H23C 109.5
H23A C23 H23C 109.5
H23B C23 H23C 109.5
N4 C24 C25 109.9(8)
N4 C24 H24A 109.7
C25 C24 H24A 109.7
N4 C24 H24B 109.7
C25 C24 H24B 109.7
H24A C24 H24B 108.2
C26 C25 C24 119.2(13)
C26 C25 H25A 107.5
C24 C25 H25A 107.5
C26 C25 H25B 107.5
C24 C25 H25B 107.5
H25A C25 H25B 107.0
C25 C26 C27 113.4(16)
C25 C26 H26A 108.9
C27 C26 H26A 108.9
C25 C26 H26B 108.9
C27 C26 H26B 108.9
H26A C26 H26B 107.7
C26 C27 H27A 109.5
C26 C27 H27B 109.5
H27A C27 H27B 109.5
C26 C27 H27C 109.5
H27A C27 H27C 109.5
H27B C27 H27C 109.5
F3 P1 F4 96.8(5)
F3 P1 F1 88.6(5)
F4 P1 F1 92.1(4)
F3 P1 F5 175.9(6)
F4 P1 F5 87.3(5)
F1 P1 F5 91.4(5)
F3 P1 F6 91.1(5)
F4 P1 F6 88.4(4)
F1 P1 F6 179.4(4)
F5 P1 F6 88.8(5)
F3 P1 F2 86.0(4)
F4 P1 F2 177.2(5)
F1 P1 F2 88.3(4)
F5 P1 F2 89.9(5)
F6 P1 F2 91.1(4)
C17 Pt1 C1 95.6(3)
C17 Pt1 N2 177.2(2)
C1 Pt1 N2 81.7(3)
C17 Pt1 N1 103.8(2)
C1 Pt1 N1 160.5(3)
N2 Pt1 N1 78.8(2)
C6 C1 C2 116.6(7)
C6 C1 Pt1 112.7(5)
C2 C1 Pt1 130.7(5)
C16 N1 C12 117.5(6)
C16 N1 Pt1 129.6(5)
C12 N1 Pt1 112.9(4)
C11 N2 C7 124.6(6)
C11 N2 Pt1 118.4(4)
C7 N2 Pt1 116.8(5)
C17 N3 C18 110.3(7)
C17 N3 C20 126.0(6)
C18 N3 C20 123.5(7)
C17 N4 C19 112.2(7)
C17 N4 C24 124.2(7)
C19 N4 C24 123.5(7)

loop_
_geom_bond_atom_site_label_1
_geom_bond_atom_site_label_2
_geom_bond_distance
C2 C3 1.364(10)
C2 C1 1.432(9)
C2 H2 0.9300
C3 C4 1.397(12)
C3 H3 0.9300
C4 C5 1.384(10)
C4 H4 0.9300
C5 C6 1.386(9)
C5 H5 0.9300
C6 C1 1.425(9)
C6 C7 1.468(9)
C7 N2 1.344(8)
C7 C8 1.381(9)
C8 C9 1.363(11)
C8 H8 0.9300
C9 C10 1.400(10)
C9 H9 0.9300
C10 C11 1.380(9)
C10 H10 0.9300
C11 N2 1.337(8)
C11 C12 1.470(9)
C12 C13 1.369(9)
C12 N1 1.379(9)
C13 C14 1.372(11)
C13 H13 0.9300
C14 C15 1.361(11)
C14 H14 0.9300
C15 C16 1.369(10)
C15 H15 0.9300
C16 N1 1.321(8)
C16 H16 0.9300
C17 N4 1.347(8)
C17 N3 1.361(8)
C17 Pt1 1.984(7)
C18 C19 1.354(12)
C18 N3 1.383(9)
C18 H18 0.9300
C19 N4 1.353(9)
C19 H19 0.9300
C20 N3 1.438(9)
C20 C21 1.640(14)
C20 H20A 0.9700
C20 H20B 0.9700
C21 C22 1.413(13)
C21 H21A 0.9700
C21 H21B 0.9700
C22 C23 1.507(16)
C22 H22A 0.9700
C22 H22B 0.9700
C23 H23A 0.9600
C23 H23B 0.9600
C23 H23C 0.9600
C24 N4 1.482(10)
C24 C25 1.500(15)
C24 H24A 0.9700
C24 H24B 0.9700
C25 C26 1.326(15)
C25 H25A 0.9700
C25 H25B 0.9700
C26 C27 1.537(18)
C26 H26A 0.9700
C26 H26B 0.9700
C27 H27A 0.9600
C27 H27B 0.9600
C27 H27C 0.9600
P1 F3 1.500(7)
P1 F4 1.521(6)
P1 F1 1.521(5)
P1 F5 1.533(7)
P1 F6 1.534(6)
P1 F2 1.562(5)
Pt1 C1 1.990(7)
Pt1 N2 2.000(5)
Pt1 N1 2.109(6)
